data_7249018
loop_
_publ_author_name
'Su\<sanj, Ru\/der'
'Bedekovi\'c, Nikola'
'Cerovski, Sara'
'Baus Topi\'c, Nea'
'Nemec, Vinko'
'Cin\<ci\'c, Dominik'

_publ_section_title
;
 Evaluation of halogen bonding proclivity of oxazole derivatives carrying
 multiple acceptor sites in cocrystals with perfluorinated iodobenzenes
;
_journal_issue 31
_journal_name_full CrystEngComm
_journal_page_first 4137
_journal_page_last 4145
_journal_paper_doi 10.1039/D4CE00557K
_journal_volume 26
_journal_year 2024
_chemical_formula_moiety '2(C6 F4 I2), C8 H6 N2 O'
_chemical_formula_sum 'C20 H6 F8 I4 N2 O'
_chemical_formula_weight 949.87
_space_group_crystal_system monoclinic
_space_group_IT_number 14
_space_group_name_Hall '-P 2yn'
_space_group_name_H-M_alt 'P 1 21/n 1'
_atom_sites_solution_hydrogens geom
_audit_creation_method SHELXL-2019/3
_audit_update_record
;
2024-05-28 deposited with the CCDC.	2024-07-09 downloaded from the CCDC.
;
_cell_angle_alpha 90
_cell_angle_beta 90.842(6)
_cell_angle_gamma 90
_cell_formula_units_Z 4
_cell_length_a 7.3099(5)
_cell_length_b 12.9537(11)
_cell_length_c 26.1341(15)
_cell_measurement_reflns_used 4285
_cell_measurement_temperature 295
_cell_measurement_theta_max 24.8840
_cell_measurement_theta_min 4.2500
_cell_volume 2474.4(3)
_computing_structure_refinement 'SHELXL-2019/2 (Sheldrick, 2019)'
_diffrn_ambient_temperature 295
_diffrn_detector_area_resol_mean 16.3426
_diffrn_measured_fraction_theta_full 0.995
_diffrn_measured_fraction_theta_max 0.995
_diffrn_measurement_device_type 'Xcalibur, Sapphire3'
_diffrn_radiation_type MoK\a
_diffrn_radiation_wavelength 0.71073
_diffrn_reflns_av_R_equivalents 0.0743
_diffrn_reflns_av_unetI/netI 0.0733
_diffrn_reflns_Laue_measured_fraction_full 0.995
_diffrn_reflns_Laue_measured_fraction_max 0.995
_diffrn_reflns_limit_h_max 8
_diffrn_reflns_limit_h_min -8
_diffrn_reflns_limit_k_max 15
_diffrn_reflns_limit_k_min -15
_diffrn_reflns_limit_l_max 31
_diffrn_reflns_limit_l_min -30
_diffrn_reflns_number 18802
_diffrn_reflns_point_group_measured_fraction_full 0.995
_diffrn_reflns_point_group_measured_fraction_max 0.995
_diffrn_reflns_theta_full 24.996
_diffrn_reflns_theta_max 24.996
_diffrn_reflns_theta_min 4.204
_diffrn_source 'fine-focus sealed X-ray tube'
_exptl_absorpt_coefficient_mu 5.114
_exptl_absorpt_correction_T_max 1.00000
_exptl_absorpt_correction_T_min 0.12912
_exptl_absorpt_correction_type multi-scan
_exptl_absorpt_process_details
;
CrysAlisPro 1.171.41.95a (Rigaku Oxford Diffraction, 2021)
Empirical absorption correction using spherical harmonics,
implemented in SCALE3 ABSPACK scaling algorithm.
;
_exptl_crystal_colour colorless
_exptl_crystal_density_diffrn 2.550
_exptl_crystal_description plate
_exptl_crystal_F_000 1728
_exptl_crystal_size_max 0.81
_exptl_crystal_size_mid 0.47
_exptl_crystal_size_min 0.18
_refine_diff_density_max 2.421
_refine_diff_density_min -0.796
_refine_diff_density_rms 0.199
_refine_ls_extinction_method none
_refine_ls_goodness_of_fit_ref 1.065
_refine_ls_hydrogen_treatment constr
_refine_ls_matrix_type full
_refine_ls_number_parameters 316
_refine_ls_number_reflns 4346
_refine_ls_number_restraints 0
_refine_ls_restrained_S_all 1.065
_refine_ls_R_factor_all 0.1232
_refine_ls_R_factor_gt 0.0748
_refine_ls_shift/su_max 0.000
_refine_ls_shift/su_mean 0.000
_refine_ls_structure_factor_coef Fsqd
_refine_ls_weighting_details 'w=1/[\s^2^(Fo^2^)+(0.0708P)^2^+23.9500P] where P=(Fo^2^+2Fc^2^)/3'
_refine_ls_weighting_scheme calc
_refine_ls_wR_factor_gt 0.1647
_refine_ls_wR_factor_ref 0.1927
_reflns_Friedel_coverage 0.000
_reflns_number_gt 2692
_reflns_number_total 4346
_reflns_threshold_expression 'I > 2\s(I)'
_cod_data_source_file d4ce00557k2.cif
_cod_data_source_block pox_12tfib_2
_cod_depositor_comments 'Adding full bibliography for 7249013--7249033.cif.'
_cod_original_sg_symbol_H-M 'P 21/n'
_cod_database_code 7249018
_shelx_shelxl_version_number 2019/3
_shelx_space_group_comment
;
The symmetry employed for this shelxl refinement is uniquely defined
by the following loop, which should always be used as a source of
symmetry information in preference to the above space-group names.
They are only intended as comments.
;

loop_
_space_group_symop_operation_xyz
'x, y, z'
'-x+1/2, y+1/2, -z+1/2'
'-x, -y, -z'
'x-1/2, -y-1/2, z-1/2'

loop_
_atom_site_label
_atom_site_type_symbol
_atom_site_fract_x
_atom_site_fract_y
_atom_site_fract_z
_atom_site_U_iso_or_equiv
_atom_site_adp_type
_atom_site_occupancy
_atom_site_site_symmetry_order
_atom_site_calc_flag
_atom_site_refinement_flags_posn
_atom_site_refinement_flags_adp
_atom_site_refinement_flags_occupancy
_atom_site_disorder_assembly
_atom_site_disorder_group
I1 I 0.64261(15) 0.12466(9) 0.60326(4) 0.0614(4) Uani 1 1 d . . . . .
I3 I 0.64420(15) 0.54989(10) 0.26106(4) 0.0612(4) Uani 1 1 d . . . . .
I4 I 0.61270(18) 0.79489(9) 0.19345(4) 0.0718(4) Uani 1 1 d . . . . .
I2 I 0.60909(18) -0.13238(11) 0.54246(4) 0.0730(4) Uani 1 1 d . . . . .
F8 F 0.6496(15) 0.3785(7) 0.1750(4) 0.080(3) Uani 1 1 d . . . . .
F5 F 0.6014(15) 0.7457(8) 0.0774(4) 0.079(3) Uani 1 1 d . . . . .
F6 F 0.6177(14) 0.5709(9) 0.0239(3) 0.079(3) Uani 1 1 d . . . . .
F7 F 0.6405(15) 0.3857(8) 0.0727(4) 0.081(3) Uani 1 1 d . . . . .
F4 F 0.6448(16) 0.0781(10) 0.7200(4) 0.092(4) Uani 1 1 d . . . . .
O1 O 0.7886(16) 0.6225(9) 0.4484(5) 0.069(3) Uani 1 1 d . . . . .
F3 F 0.6331(15) -0.0866(11) 0.7775(4) 0.103(4) Uani 1 1 d . . . . .
F1 F 0.5994(16) -0.2909(9) 0.6314(5) 0.095(3) Uani 1 1 d . . . . .
F2 F 0.6103(17) -0.2740(11) 0.7331(5) 0.111(4) Uani 1 1 d . . . . .
C15 C 0.625(2) 0.5608(12) 0.1816(6) 0.051(4) Uani 1 1 d . . . . .
N2 N 0.709(2) 0.5575(13) 0.3736(5) 0.068(4) Uani 1 1 d . . . . .
N1 N 0.694(2) 0.3346(13) 0.5623(5) 0.069(4) Uani 1 1 d . . . . .
C16 C 0.6155(18) 0.6562(11) 0.1553(5) 0.043(3) Uani 1 1 d . . . . .
C2 C 0.744(2) 0.4786(13) 0.5071(6) 0.053(4) Uani 1 1 d . . . . .
C6 C 0.7345(19) 0.5234(12) 0.4559(6) 0.046(4) Uani 1 1 d . . . . .
C1 C 0.694(2) 0.3789(13) 0.5171(6) 0.051(4) Uani 1 1 d . . . . .
H1 H 0.655885 0.338783 0.489403 0.062 Uiso 1 1 calc R U . . .
C9 C 0.6311(19) -0.0144(13) 0.6443(6) 0.053(4) Uani 1 1 d . . . . .
C10 C 0.6163(19) -0.1118(13) 0.6215(5) 0.046(4) Uani 1 1 d . . . . .
C14 C 0.634(2) -0.0118(15) 0.6964(6) 0.054(4) Uani 1 1 d . . . . .
C18 C 0.620(2) 0.5669(14) 0.0747(6) 0.056(4) Uani 1 1 d . . . . .
C3 C 0.803(2) 0.5380(14) 0.5493(6) 0.062(4) Uani 1 1 d . . . . .
H3 H 0.842334 0.605586 0.544598 0.075 Uiso 1 1 calc R U . . .
C19 C 0.629(2) 0.4748(14) 0.0986(7) 0.061(4) Uani 1 1 d . . . . .
C17 C 0.611(2) 0.6561(13) 0.1026(6) 0.052(4) Uani 1 1 d . . . . .
C20 C 0.638(2) 0.4765(13) 0.1525(7) 0.064(5) Uani 1 1 d . . . . .
C7 C 0.687(2) 0.4844(16) 0.4107(6) 0.065(5) Uani 1 1 d . . . . .
H7 H 0.644520 0.417570 0.405144 0.078 Uiso 1 1 calc R U . . .
C5 C 0.752(3) 0.3938(17) 0.6011(7) 0.077(6) Uani 1 1 d . . . . .
H5 H 0.759588 0.364593 0.633522 0.092 Uiso 1 1 calc R U . . .
C12 C 0.614(2) -0.190(2) 0.7052(8) 0.078(6) Uani 1 1 d . . . . .
C13 C 0.631(2) -0.093(2) 0.7269(7) 0.076(6) Uani 1 1 d . . . . .
C11 C 0.613(2) -0.1955(15) 0.6517(7) 0.063(5) Uani 1 1 d . . . . .
C8 C 0.765(3) 0.6372(16) 0.3974(7) 0.074(5) Uani 1 1 d . . . . .
H8 H 0.787812 0.699815 0.381288 0.088 Uiso 1 1 calc R U . . .
C4 C 0.802(3) 0.4968(16) 0.5956(7) 0.074(5) Uani 1 1 d . . . . .
H4 H 0.834997 0.536120 0.624114 0.089 Uiso 1 1 calc R U . . .

loop_
_atom_site_aniso_label
_atom_site_aniso_U_11
_atom_site_aniso_U_22
_atom_site_aniso_U_33
_atom_site_aniso_U_23
_atom_site_aniso_U_13
_atom_site_aniso_U_12
I1 0.0583(7) 0.0542(7) 0.0716(7) 0.0029(5) 0.0005(5) 0.0002(6)
I3 0.0593(7) 0.0703(8) 0.0543(6) 0.0080(6) 0.0046(5) 0.0053(6)
I4 0.0936(9) 0.0515(7) 0.0704(8) -0.0062(6) 0.0000(6) 0.0039(7)
I2 0.0775(8) 0.0834(10) 0.0581(7) -0.0149(6) 0.0042(6) -0.0101(7)
F8 0.101(8) 0.042(6) 0.095(7) 0.004(5) 0.006(6) 0.003(6)
F5 0.104(8) 0.067(7) 0.066(6) 0.016(5) -0.006(5) -0.003(6)
F6 0.081(7) 0.109(9) 0.045(5) -0.012(5) 0.000(5) -0.012(6)
F7 0.088(8) 0.071(7) 0.085(7) -0.030(6) -0.003(6) 0.005(6)
F4 0.106(9) 0.106(10) 0.062(6) -0.032(6) 0.002(6) -0.001(7)
O1 0.075(8) 0.049(7) 0.083(8) -0.004(6) 0.005(6) -0.018(6)
F3 0.083(8) 0.182(14) 0.045(5) 0.017(7) -0.002(5) -0.008(8)
F1 0.097(8) 0.062(8) 0.126(9) 0.005(7) 0.012(7) -0.011(7)
F2 0.088(8) 0.118(11) 0.127(10) 0.063(9) 0.005(7) -0.001(8)
C15 0.045(9) 0.033(9) 0.076(10) 0.007(8) 0.006(8) 0.000(7)
N2 0.078(10) 0.070(11) 0.057(8) 0.013(8) -0.002(7) 0.000(9)
N1 0.069(10) 0.080(11) 0.059(9) -0.016(8) 0.007(7) -0.010(8)
C16 0.030(7) 0.039(9) 0.061(9) 0.000(7) 0.008(6) -0.005(6)
C2 0.046(9) 0.059(11) 0.055(9) 0.003(8) 0.001(7) 0.001(8)
C6 0.041(8) 0.044(10) 0.052(9) -0.004(7) -0.002(7) -0.001(7)
C1 0.055(10) 0.050(10) 0.049(9) -0.008(8) 0.001(7) 0.002(8)
C9 0.035(8) 0.068(12) 0.055(9) -0.016(8) 0.002(7) 0.007(8)
C10 0.035(8) 0.055(11) 0.049(8) -0.001(8) 0.004(6) -0.003(7)
C14 0.049(9) 0.069(12) 0.044(9) -0.009(9) 0.004(7) -0.002(8)
C18 0.034(8) 0.071(13) 0.062(10) -0.001(9) -0.007(7) -0.015(8)
C3 0.070(11) 0.049(11) 0.067(11) -0.017(9) -0.005(9) -0.011(9)
C19 0.048(10) 0.053(12) 0.083(13) -0.009(10) 0.002(9) 0.007(8)
C17 0.045(9) 0.049(11) 0.061(10) -0.006(8) -0.002(7) -0.006(8)
C20 0.059(11) 0.039(11) 0.095(14) 0.018(9) 0.010(9) -0.008(8)
C7 0.061(11) 0.083(14) 0.051(9) 0.007(9) 0.005(8) 0.029(10)
C5 0.096(15) 0.076(15) 0.058(11) 0.005(10) 0.003(10) 0.017(12)
C12 0.032(9) 0.113(19) 0.087(14) 0.047(14) 0.003(9) -0.013(11)
C13 0.051(11) 0.13(2) 0.047(10) -0.002(12) -0.002(8) 0.001(12)
C11 0.048(10) 0.066(13) 0.076(12) -0.008(10) 0.000(9) -0.009(9)
C8 0.090(14) 0.060(13) 0.071(12) 0.023(10) 0.001(10) -0.007(11)
C4 0.098(15) 0.068(14) 0.057(11) -0.011(10) -0.015(10) 0.017(12)

loop_
_atom_type_symbol
_atom_type_description
_atom_type_scat_dispersion_real
_atom_type_scat_dispersion_imag
_atom_type_scat_source
C C 0.0033 0.0016 'International Tables Vol C Tables 4.2.6.8 and 6.1.1.4'
H H 0.0000 0.0000 'International Tables Vol C Tables 4.2.6.8 and 6.1.1.4'
N N 0.0061 0.0033 'International Tables Vol C Tables 4.2.6.8 and 6.1.1.4'
O O 0.0106 0.0060 'International Tables Vol C Tables 4.2.6.8 and 6.1.1.4'
F F 0.0171 0.0103 'International Tables Vol C Tables 4.2.6.8 and 6.1.1.4'
I I -0.4742 1.8119 'International Tables Vol C Tables 4.2.6.8 and 6.1.1.4'

loop_
_geom_angle_atom_site_label_1
_geom_angle_atom_site_label_2
_geom_angle_atom_site_label_3
_geom_angle
_geom_angle_site_symmetry_1
_geom_angle_site_symmetry_3
_geom_angle_publ_flag
C8 O1 C6 104.0(13) . . ?
C20 C15 C16 116.2(14) . . ?
C20 C15 I3 120.5(12) . . ?
C16 C15 I3 123.0(11) . . ?
C8 N2 C7 104.8(15) . . ?
C1 N1 C5 115.3(17) . . ?
C17 C16 C15 119.0(14) . . ?
C17 C16 I4 119.1(11) . . ?
C15 C16 I4 121.9(11) . . ?
C1 C2 C3 116.5(15) . . ?
C1 C2 C6 122.9(15) . . ?
C3 C2 C6 120.7(16) . . ?
C7 C6 O1 107.7(15) . . ?
C7 C6 C2 132.3(16) . . ?
O1 C6 C2 120.0(13) . . ?
N1 C1 C2 126.0(15) . . ?
C14 C9 C10 116.6(16) . . ?
C14 C9 I1 119.3(13) . . ?
C10 C9 I1 124.1(11) . . ?
C11 C10 C9 118.7(14) . . ?
C11 C10 I2 118.7(13) . . ?
C9 C10 I2 122.6(11) . . ?
C13 C14 F4 115.0(16) . . ?
C13 C14 C9 125.7(18) . . ?
F4 C14 C9 119.3(16) . . ?
F6 C18 C19 119.8(16) . . ?
F6 C18 C17 120.0(16) . . ?
C19 C18 C17 120.3(15) . . ?
C4 C3 C2 119.4(18) . . ?
F7 C19 C18 122.2(16) . . ?
F7 C19 C20 121.0(16) . . ?
C18 C19 C20 116.7(16) . . ?
F5 C17 C18 118.2(14) . . ?
F5 C17 C16 119.5(14) . . ?
C18 C17 C16 122.3(15) . . ?
C15 C20 F8 120.4(16) . . ?
C15 C20 C19 125.4(15) . . ?
F8 C20 C19 114.1(15) . . ?
C6 C7 N2 109.6(18) . . ?
N1 C5 C4 123.7(18) . . ?
F2 C12 C13 122(2) . . ?
F2 C12 C11 121(2) . . ?
C13 C12 C11 117.0(18) . . ?
C14 C13 F3 124(2) . . ?
C14 C13 C12 118.6(16) . . ?
F3 C13 C12 118(2) . . ?
C10 C11 F1 120.7(16) . . ?
C10 C11 C12 123.2(18) . . ?
F1 C11 C12 116.1(18) . . ?
N2 C8 O1 113.8(16) . . ?
C3 C4 C5 118.9(18) . . ?

loop_
_geom_bond_atom_site_label_1
_geom_bond_atom_site_label_2
_geom_bond_distance
_geom_bond_site_symmetry_2
_geom_bond_publ_flag
I1 C9 2.099(17) . ?
I3 C15 2.084(16) . ?
I4 C16 2.054(14) . ?
I2 C10 2.082(14) . ?
F8 C20 1.400(18) . ?
F5 C17 1.337(18) . ?
F6 C18 1.329(17) . ?
F7 C19 1.340(19) . ?
F4 C14 1.320(19) . ?
O1 C8 1.36(2) . ?
O1 C6 1.358(18) . ?
F3 C13 1.326(19) . ?
F1 C11 1.35(2) . ?
F2 C12 1.31(2) . ?
C15 C20 1.34(2) . ?
C15 C16 1.42(2) . ?
N2 C8 1.27(2) . ?
N2 C7 1.37(2) . ?
N1 C1 1.31(2) . ?
N1 C5 1.33(2) . ?
C16 C17 1.378(19) . ?
C2 C1 1.37(2) . ?
C2 C3 1.41(2) . ?
C2 C6 1.46(2) . ?
C6 C7 1.33(2) . ?
C9 C14 1.36(2) . ?
C9 C10 1.40(2) . ?
C10 C11 1.34(2) . ?
C14 C13 1.32(3) . ?
C18 C19 1.35(2) . ?
C18 C17 1.37(2) . ?
C3 C4 1.32(2) . ?
C19 C20 1.41(2) . ?
C5 C4 1.39(3) . ?
C12 C13 1.38(3) . ?
C12 C11 1.40(3) . ?
